data_2218516
loop_
_publ_author_name
'Wang, Wenxiang'
'Zhao, Hong'

_publ_section_title
;
 4-(4-Cyanobenzoylmethyl)benzonitrile
;
_journal_coeditor_code RZ2215
_journal_issue 6
_journal_name_full 'Acta Crystallographica Section E'
_journal_page_first o1148
_journal_paper_doi 10.1107/S1600536808015079
_journal_volume 64
_journal_year 2008
_chemical_formula_iupac 'C16 H10 N2 O'
_chemical_formula_moiety 'C16 H10 N2 O'
_chemical_formula_sum 'C16 H10 N2 O'
_chemical_formula_weight 246.26
_chemical_name_systematic
;
4-(4-Cyanobenzoylmethyl)benzonitrile
;
_space_group_IT_number 2
_symmetry_cell_setting triclinic
_symmetry_space_group_name_Hall '-P 1'
_symmetry_space_group_name_H-M 'P -1'
_atom_sites_solution_hydrogens geom
_atom_sites_solution_primary direct
_atom_sites_solution_secondary difmap
_audit_creation_method SHELXL-97
_cell_angle_alpha 96.78(3)
_cell_angle_beta 93.34(3)
_cell_angle_gamma 102.10(3)
_cell_formula_units_Z 2
_cell_length_a 7.5217(15)
_cell_length_b 7.9759(16)
_cell_length_c 10.881(2)
_cell_measurement_reflns_used 2232
_cell_measurement_temperature 293(2)
_cell_measurement_theta_max 27.36
_cell_measurement_theta_min 3.013
_cell_volume 631.5(2)
_computing_cell_refinement 'CrystalClear (Rigaku/MSC, 2005)'
_computing_data_collection 'CrystalClear (Rigaku/MSC, 2005)'
_computing_data_reduction 'CrystalClear (Rigaku/MSC, 2005)'
_computing_molecular_graphics 'SHELXTL (Sheldrick, 2008)'
_computing_publication_material 'SHELXTL (Sheldrick, 2008)'
_computing_structure_refinement 'SHELXL97 (Sheldrick, 2008)'
_computing_structure_solution 'SHELXS97 (Sheldrick, 2008)'
_diffrn_ambient_temperature 293(2)
_diffrn_detector_area_resol_mean 13.6612
_diffrn_measured_fraction_theta_full 0.996
_diffrn_measured_fraction_theta_max 0.996
_diffrn_measurement_device_type 'Rigaku Mercury2'
_diffrn_measurement_method CCD_Profile_fitting
_diffrn_radiation_monochromator graphite
_diffrn_radiation_source 'fine-focus sealed tube'
_diffrn_radiation_type MoK\a
_diffrn_radiation_wavelength 0.71073
_diffrn_reflns_av_R_equivalents 0.0281
_diffrn_reflns_av_sigmaI/netI 0.0358
_diffrn_reflns_limit_h_max 9
_diffrn_reflns_limit_h_min -9
_diffrn_reflns_limit_k_max 10
_diffrn_reflns_limit_k_min -10
_diffrn_reflns_limit_l_max 14
_diffrn_reflns_limit_l_min -14
_diffrn_reflns_number 6576
_diffrn_reflns_theta_full 27.48
_diffrn_reflns_theta_max 27.48
_diffrn_reflns_theta_min 3.03
_exptl_absorpt_coefficient_mu 0.083
_exptl_absorpt_correction_T_max 0.988
_exptl_absorpt_correction_T_min 0.964
_exptl_absorpt_correction_type multi-scan
_exptl_absorpt_process_details '(CrystalClear; Rigaku/MSC, 2005)'
_exptl_crystal_colour yellow
_exptl_crystal_density_diffrn 1.295
_exptl_crystal_density_method 'not measured'
_exptl_crystal_description block
_exptl_crystal_F_000 256
_exptl_crystal_size_max 0.20
_exptl_crystal_size_mid 0.20
_exptl_crystal_size_min 0.16
_refine_diff_density_max 0.247
_refine_diff_density_min -0.211
_refine_ls_extinction_coef 0.168(18)
_refine_ls_extinction_expression Fc^*^=kFc[1+0.001xFc^2^\l^3^/sin(2\q)]^-1/4^
_refine_ls_extinction_method 'SHELXL97 (Sheldrick, 2008)'
_refine_ls_goodness_of_fit_ref 1.044
_refine_ls_hydrogen_treatment constr
_refine_ls_matrix_type full
_refine_ls_number_parameters 173
_refine_ls_number_reflns 2898
_refine_ls_number_restraints 0
_refine_ls_restrained_S_all 1.044
_refine_ls_R_factor_all 0.0878
_refine_ls_R_factor_gt 0.0591
_refine_ls_shift/su_max 0.002
_refine_ls_shift/su_mean 0.000
_refine_ls_structure_factor_coef Fsqd
_refine_ls_weighting_details 'calc w=1/[\s^2^(Fo^2^)+(0.0717P)^2^+0.1009P] where P=(Fo^2^+2Fc^2^)/3'
_refine_ls_weighting_scheme calc
_refine_ls_wR_factor_gt 0.1403
_refine_ls_wR_factor_ref 0.1570
_reflns_number_gt 1943
_reflns_number_total 2898
_reflns_threshold_expression I>2\s(I)
_cod_data_source_file rz2215.cif
_cod_data_source_block I
_cod_depositor_comments
;
The following automatic conversions were performed:
'_exptl_absorpt_correction_type' value 'Multi-scan' changed to
'multi-scan' according to
'/home/saulius/struct/CIF-dictionaries/cif_core.dic' dictionary named
'cif_core.dic' version 2.4.1 from 2010-06-29.

Automatic conversion script
Id: cif_fix_enum 1527 2010-12-29 10:47:43Z saulius 

The following automatic conversions were performed:

'_exptl_absorpt_correction_type' value 'Multi-scan' changed to
'multi-scan' according to
/home/saulius/struct/CIF-dictionaries/cif_core.dic dictionary named
'cif_core.dic' version 2.4.1 from 2010-06-29.

Automatic conversion script
Id: cif_fix_values 1715 2011-07-08 13:25:40Z adriana 
;
_cod_database_code 2218516
_cod_database_fobs_code 2218516

loop_
_symmetry_equiv_pos_as_xyz
'x, y, z'
'-x, -y, -z'

loop_
_atom_site_type_symbol
_atom_site_label
_atom_site_fract_x
_atom_site_fract_y
_atom_site_fract_z
_atom_site_U_iso_or_equiv
_atom_site_adp_type
_atom_site_calc_flag
_atom_site_refinement_flags
_atom_site_occupancy
C C1 0.1774(2) 0.4661(2) 0.18751(15) 0.0468(4) Uani d . 1
C C2 0.0347(3) 0.5506(2) 0.18255(17) 0.0546(5) Uani d . 1
H H2 -0.0715 0.5081 0.2189 0.066 Uiso calc R 1
C C3 0.0475(3) 0.6970(2) 0.12455(17) 0.0532(5) Uani d . 1
H H3 -0.0493 0.7528 0.1218 0.064 Uiso calc R 1
C C4 0.2055(2) 0.7599(2) 0.07065(15) 0.0468(4) Uani d . 1
C C5 0.3487(3) 0.6762(2) 0.07410(17) 0.0550(5) Uani d . 1
H H5 0.4545 0.7181 0.0371 0.066 Uiso calc R 1
C C6 0.3339(3) 0.5301(2) 0.13273(17) 0.0550(5) Uani d . 1
H H6 0.4306 0.4742 0.1353 0.066 Uiso calc R 1
C C7 0.2217(3) 0.9131(2) 0.00999(17) 0.0558(5) Uani d . 1
C C8 0.2389(2) 0.2017(2) 0.46012(15) 0.0457(4) Uani d . 1
C C9 0.2979(3) 0.2430(2) 0.58529(16) 0.0580(5) Uani d . 1
H H9 0.3178 0.3571 0.6226 0.070 Uiso calc R 1
C C10 0.3274(3) 0.1162(2) 0.65476(17) 0.0599(5) Uani d . 1
H H10 0.3668 0.1447 0.7387 0.072 Uiso calc R 1
C C11 0.2980(2) -0.0536(2) 0.59929(16) 0.0476(4) Uani d . 1
C C12 0.2369(2) -0.0974(2) 0.47534(17) 0.0521(5) Uani d . 1
H H12 0.2158 -0.2118 0.4384 0.062 Uiso calc R 1
C C13 0.2074(3) 0.0309(2) 0.40669(16) 0.0508(5) Uani d . 1
H H13 0.1656 0.0018 0.3232 0.061 Uiso calc R 1
C C14 0.3367(3) -0.1839(2) 0.67244(18) 0.0560(5) Uani d . 1
C C15 0.2138(3) 0.3455(2) 0.38867(17) 0.0589(5) Uani d . 1
N N1 0.2355(3) 1.0349(2) -0.03745(18) 0.0757(5) Uani d . 1
N N2 0.3690(3) -0.2834(2) 0.73238(17) 0.0742(6) Uani d . 1
O O1 0.2335(4) 0.48933(19) 0.44054(14) 0.1312(10) Uani d . 1
C C16 0.1648(3) 0.3057(2) 0.25106(16) 0.0529(5) Uani d . 1
H H16A 0.0413 0.2365 0.2358 0.063 Uiso calc R 1
H H16B 0.2458 0.2374 0.2147 0.063 Uiso calc R 1

loop_
_atom_site_aniso_label
_atom_site_aniso_U_11
_atom_site_aniso_U_22
_atom_site_aniso_U_33
_atom_site_aniso_U_12
_atom_site_aniso_U_13
_atom_site_aniso_U_23
C1 0.0585(11) 0.0387(8) 0.0433(9) 0.0106(8) -0.0022(8) 0.0092(7)
C2 0.0563(11) 0.0512(10) 0.0595(11) 0.0119(9) 0.0080(9) 0.0189(9)
C3 0.0581(11) 0.0491(10) 0.0585(11) 0.0204(8) 0.0042(9) 0.0166(8)
C4 0.0600(11) 0.0400(8) 0.0405(8) 0.0105(8) -0.0016(8) 0.0090(7)
C5 0.0575(11) 0.0531(10) 0.0572(11) 0.0126(9) 0.0064(9) 0.0171(9)
C6 0.0573(11) 0.0531(10) 0.0592(11) 0.0196(9) 0.0014(9) 0.0142(9)
C7 0.0694(13) 0.0504(10) 0.0516(10) 0.0168(9) 0.0060(9) 0.0153(8)
C8 0.0579(10) 0.0367(8) 0.0456(9) 0.0140(7) 0.0060(8) 0.0104(7)
C9 0.0864(14) 0.0370(9) 0.0500(10) 0.0134(9) 0.0019(10) 0.0055(8)
C10 0.0798(14) 0.0507(10) 0.0478(10) 0.0099(10) -0.0036(9) 0.0133(8)
C11 0.0474(9) 0.0431(9) 0.0569(10) 0.0109(7) 0.0092(8) 0.0212(8)
C12 0.0656(12) 0.0330(8) 0.0596(11) 0.0121(8) 0.0076(9) 0.0106(8)
C13 0.0668(11) 0.0378(9) 0.0486(10) 0.0132(8) 0.0022(8) 0.0073(7)
C14 0.0566(11) 0.0512(10) 0.0661(12) 0.0144(9) 0.0103(9) 0.0243(9)
C15 0.0930(15) 0.0367(9) 0.0514(10) 0.0225(9) 0.0028(10) 0.0108(8)
N1 0.0880(13) 0.0672(11) 0.0853(13) 0.0269(10) 0.0212(10) 0.0399(10)
N2 0.0837(13) 0.0672(11) 0.0843(13) 0.0263(10) 0.0116(10) 0.0410(10)
O1 0.296(3) 0.0429(8) 0.0603(10) 0.0630(13) -0.0189(13) 0.0018(7)
C16 0.0680(12) 0.0387(9) 0.0527(10) 0.0126(8) -0.0010(9) 0.0108(8)

loop_
_atom_type_symbol
_atom_type_description
_atom_type_scat_dispersion_real
_atom_type_scat_dispersion_imag
_atom_type_scat_source
C C 0.0033 0.0016 'International Tables Vol C Tables 4.2.6.8 and 6.1.1.4'
H H 0.0000 0.0000 'International Tables Vol C Tables 4.2.6.8 and 6.1.1.4'
N N 0.0061 0.0033 'International Tables Vol C Tables 4.2.6.8 and 6.1.1.4'
O O 0.0106 0.0060 'International Tables Vol C Tables 4.2.6.8 and 6.1.1.4'

loop_
_geom_angle_atom_site_label_1
_geom_angle_atom_site_label_2
_geom_angle_atom_site_label_3
_geom_angle
C6 C1 C2 118.89(15)
C6 C1 C16 119.65(16)
C2 C1 C16 121.46(16)
C3 C2 C1 121.07(17)
C3 C2 H2 119.5
C1 C2 H2 119.5
C2 C3 C4 119.32(17)
C2 C3 H3 120.3
C4 C3 H3 120.3
C3 C4 C5 120.28(15)
C3 C4 C7 120.13(16)
C5 C4 C7 119.59(16)
C6 C5 C4 119.70(17)
C6 C5 H5 120.2
C4 C5 H5 120.2
C1 C6 C5 120.74(17)
C1 C6 H6 119.6
C5 C6 H6 119.6
N1 C7 C4 179.5(2)
C13 C8 C9 118.91(15)
C13 C8 C15 122.97(16)
C9 C8 C15 118.12(15)
C10 C9 C8 120.52(16)
C10 C9 H9 119.7
C8 C9 H9 119.7
C9 C10 C11 119.80(17)
C9 C10 H10 120.1
C11 C10 H10 120.1
C12 C11 C10 120.45(15)
C12 C11 C14 120.50(16)
C10 C11 C14 119.03(17)
C11 C12 C13 119.21(16)
C11 C12 H12 120.4
C13 C12 H12 120.4
C12 C13 C8 121.10(17)
C12 C13 H13 119.5
C8 C13 H13 119.5
N2 C14 C11 178.3(2)
O1 C15 C8 120.30(17)
O1 C15 C16 120.78(16)
C8 C15 C16 118.92(15)
C15 C16 C1 113.15(14)
C15 C16 H16A 108.9
C1 C16 H16A 108.9
C15 C16 H16B 108.9
C1 C16 H16B 108.9
H16A C16 H16B 107.8

loop_
_geom_bond_atom_site_label_1
_geom_bond_atom_site_label_2
_geom_bond_distance
C1 C6 1.380(3)
C1 C2 1.383(2)
C1 C16 1.513(2)
C2 C3 1.381(2)
C2 H2 0.9300
C3 C4 1.381(3)
C3 H3 0.9300
C4 C5 1.382(3)
C4 C7 1.442(2)
C5 C6 1.381(2)
C5 H5 0.9300
C6 H6 0.9300
C7 N1 1.142(2)
C8 C13 1.383(2)
C8 C9 1.387(2)
C8 C15 1.496(2)
C9 C10 1.377(2)
C9 H9 0.9300
C10 C11 1.384(3)
C10 H10 0.9300
C11 C12 1.379(2)
C11 C14 1.446(2)
C12 C13 1.382(2)
C12 H12 0.9300
C13 H13 0.9300
C14 N2 1.140(2)
C15 O1 1.193(2)
C15 C16 1.501(3)
C16 H16A 0.9700
C16 H16B 0.9700

loop_
_geom_hbond_atom_site_label_D
_geom_hbond_atom_site_label_H
_geom_hbond_atom_site_label_A
_geom_hbond_site_symmetry_A
_geom_hbond_distance_DH
_geom_hbond_distance_HA
_geom_hbond_distance_DA
_geom_hbond_angle_DHA
C3 H3 N1 2_575 0.93 2.62 3.486(3) 154
C12 H12 O1 1_545 0.93 2.42 3.268(2) 152

loop_
_cod_related_entry_id
_cod_related_entry_database
_cod_related_entry_code
1 ChemSpider 14461426
